data_1534582
loop_
_publ_author_name
'Limanski, E.M.'
'Drewes, D.'
'Krebs, B.'

_publ_section_title
;
 Sandwichartige Polyoxowolframate mit Indium(III) als Heteroatom -
 Synthese und Charakterisierung der ersten Vertreter einer neuen Familie
 von Anionen
;
_journal_name_full 'Zeitschrift fuer Anorganische und Allgemeine Chemie'
_journal_page_first 523
_journal_page_last 528
_journal_volume 630
_journal_year 2004
_chemical_formula_sum 'As2 H96 In4 K2 Na2 O113 W18'
_chemical_name_systematic
;
Na2 K2 H2 ((In (H2 O)3)2 (In (H2 O)2)2 (As W9 O33)2) (H2 O)37
;
_space_group_IT_number 12
_symmetry_space_group_name_Hall '-C 2y'
_symmetry_space_group_name_H-M 'C 1 2/m 1'
_cell_angle_alpha 90
_cell_angle_beta 94.06
_cell_angle_gamma 90
_cell_formula_units_Z 2
_cell_length_a 20.323
_cell_length_b 15.269
_cell_length_c 16.014
_cell_volume 4956.864
_citation_journal_id_ASTM ZAACAB
_cod_data_source_file Limanski_ZAACAB_2004_1328.cif
_cod_data_source_block H96As2In4K2Na2O113W18
_cod_original_formula_sum 'H96 As2 In4 K2 Na2 O113 W18'
_cod_database_code 1534582

loop_
_symmetry_equiv_pos_as_xyz
x,y,z
-x,y,-z
-x,-y,-z
x,-y,z
x+1/2,y+1/2,z
-x+1/2,y+1/2,-z
-x+1/2,-y+1/2,-z
x+1/2,-y+1/2,z

loop_
_atom_site_label
_atom_site_type_symbol
_atom_site_fract_x
_atom_site_fract_y
_atom_site_fract_z
_atom_site_occupancy
_atom_site_U_iso_or_equiv
W3 W+6 0.23253 0.37889 0.79212 1 0.0
Na1 Na+1 0.0931 0 0.6498 1 0.0
O6 O-2 0.1737 0.3092 0.5921 1 0.0
O5 O-2 0.3023 0.323 0.5376 1 0.0
O22 O-2 0.066 0.2145 0.4575 1 0.0
W2 W+6 0.24026 0.39034 0.56478 1 0.0
O23 O-2 0.0727 0.2448 0.2878 1 0.0
O33 O-2 0.212 0.149 0.89 0.25 0.0
O21 O-2 -0.0632 0.5 0.9305 1 0.0
O37 O-2 0.197 0.104 0.849 0.25 0.0
O11 O-2 0.202 0.2698 0.7486 1 0.0
O40 O-2 0.094 0.085 0.015 0.25 0.0
O1 O-2 0.1173 0.5 0.3377 1 0.0
O12 O-2 0.1685 0.3673 0.8734 1 0.0
W4 W+6 0.11795 0.26722 0.67557 1 0.0
In2 In+3 -0.07625 0.5 0.78971 1 0.0
In1 In+3 0 0.31742 0.5 1 0.0
K1 K+1 0.2005 0.3226 0.3165 0.5 0.0
O4 O-2 0.1601 0.5 0.5851 1 0.0
O25 O-2 0.0927 0.0281 0.508 0.5 0.0
O14 O-2 0.1145 0.1565 0.6537 1 0.0
O38 O-2 -0.184 0.5 0.9882 1 0.0
O31 O-2 0.037 0.127 0.862 0.5 0.0
O3 O-2 0.1983 0.4144 0.4598 1 0.0
O9 O-2 0.3028 0.3434 0.8465 1 0.0
O29 O-2 -0.2469 0.5 0.8565 1 0.0
As1 As+3 0.09768 0.5 0.65908 1 0.0
W5 W+6 0.07279 0.37839 0.84052 1 0.0
O24 O-2 0.2123 0 0.687 1 0.0
O13 O-2 0.1289 0.4121 0.725 1 0.0
O17 O-2 0.0455 0.3416 0.9334 1 0.0
O36 O-2 0.035 0.117 0.18 0.5 0.0
O19 O-2 0.0828 0.5 0.8673 1 0.0
O20 O-2 -0.1502 0.5955 0.815 1 0.0
W1 W+6 0.1209 0.5 0.44665 1 0.0
O7 O-2 0.286 0.5 0.559 1 0.0
O32 O-2 0.199 0.25 0.997 0.5 0.0
O15 O-2 0.0448 0.3078 0.6187 1 0.0
O35 O-2 0.032 0.183 0.033 0.5 0.0
O39 O-2 0.1049 0.0269 0.2623 0.5 0.0
O18 O-2 -0.0046 0.404 0.7788 1 0.0
O10 O-2 0.2367 0.5 0.817 1 0.0
O28 O-2 0.4195 0.3615 0.8374 1 0.0
O2 O-2 0.0689 0.4119 0.4694 1 0.0
O8 O-2 0.2609 0.4025 0.6836 1 0.0
O34 O-2 -0.149 0.693 0.938 0.5 0.0
O16 O-2 0.0793 0.2698 0.7821 1 0.0
O27 O-2 0.069 0.0292 0.793 0.5 0.0
O26 O-2 -0.018 -0.052 0.614 0.5 0.0
O30 O-2 -0.0925 0.7264 0.9149 0.5 0.0
